data_7039409
loop_
_publ_author_name
'Mahmoudi, Ghodrat'
'Bauz\'a, Antonio'
'Amini, Mojtaba'
'Molins, Elies'
'Mague, Joel T.'
'Frontera, Antonio'

_publ_section_title
;
 On the importance of tetrel bonding interactions in lead(ii) complexes
 with (iso)nicotinohydrazide based ligands and several anions.
;
_journal_issue 26
_journal_name_full 'Dalton transactions (Cambridge, England : 2003)'
_journal_page_first 10708
_journal_page_last 10716
_journal_paper_doi 10.1039/c6dt01947a
_journal_volume 45
_journal_year 2016
_chemical_formula_moiety 'C13 H12 N6 O7 Pb'
_chemical_formula_sum 'C13 H12 N6 O7 Pb'
_chemical_formula_weight 571.48
_chemical_name_systematic Tetranitratobis(2-acetylpyridylnicotinylhydrozone)dilead(II))
_space_group_IT_number 2
_symmetry_cell_setting triclinic
_symmetry_space_group_name_Hall '-P 1'
_symmetry_space_group_name_H-M 'P -1'
_atom_sites_solution_hydrogens geom
_atom_sites_solution_primary direct
_atom_sites_solution_secondary difmap
_audit_creation_method SHELXL-97
_audit_update_record
;
2016-05-16 deposited with the CCDC.
2016-06-01 downloaded from the CCDC.
;
_cell_angle_alpha 84.905(1)
_cell_angle_beta 72.809(1)
_cell_angle_gamma 62.775(1)
_cell_formula_units_Z 2
_cell_length_a 9.0862(4)
_cell_length_b 9.3122(4)
_cell_length_c 11.5175(5)
_cell_measurement_reflns_used 9984
_cell_measurement_temperature 100(2)
_cell_measurement_theta_max 29.14
_cell_measurement_theta_min 2.46
_cell_volume 826.61(6)
_computing_cell_refinement 'Bruker SAINT (Bruker-AXS 2009a)'
_computing_data_collection 'Bruker APEX2 (Bruker-AXS, 2009)'
_computing_data_reduction 'Bruker SAINT (Bruker-AXS 2009a)'
_computing_molecular_graphics 'Bruker SHELXTL(Bruker-AXS 2008)'
_computing_publication_material 'Bruker SHELXTL(Bruker-AXS 2008)'
_computing_structure_refinement 'SHELXL (Sheldrick, 2008)'
_computing_structure_solution 'SHELXS (Sheldrick, 2008)'
_diffrn_ambient_temperature 100(2)
_diffrn_measured_fraction_theta_full 0.987
_diffrn_measured_fraction_theta_max 0.987
_diffrn_measurement_device_type 'Bruker Smart APEX CCD'
_diffrn_measurement_method '\f and \w scans'
_diffrn_radiation_monochromator graphite
_diffrn_radiation_source 'fine-focus sealed tube'
_diffrn_radiation_type MoK\a
_diffrn_radiation_wavelength 0.71073
_diffrn_reflns_av_R_equivalents 0.0330
_diffrn_reflns_av_sigmaI/netI 0.0270
_diffrn_reflns_limit_h_max 12
_diffrn_reflns_limit_h_min -11
_diffrn_reflns_limit_k_max 12
_diffrn_reflns_limit_k_min -12
_diffrn_reflns_limit_l_max 15
_diffrn_reflns_limit_l_min -15
_diffrn_reflns_number 14331
_diffrn_reflns_theta_full 28.10
_diffrn_reflns_theta_max 28.10
_diffrn_reflns_theta_min 2.46
_exptl_absorpt_coefficient_mu 10.259
_exptl_absorpt_correction_T_max 0.3290
_exptl_absorpt_correction_T_min 0.0924
_exptl_absorpt_correction_type numerical
_exptl_absorpt_process_details 'SADABS (Sheldrick, 2008a)'
_exptl_crystal_colour yellow
_exptl_crystal_density_diffrn 2.296
_exptl_crystal_density_method 'not measured'
_exptl_crystal_description Parallelepiped
_exptl_crystal_F_000 540
_exptl_crystal_size_max 0.227
_exptl_crystal_size_mid 0.168
_exptl_crystal_size_min 0.10
_refine_diff_density_max 2.220
_refine_diff_density_min -1.173
_refine_diff_density_rms 0.131
_refine_ls_extinction_method none
_refine_ls_goodness_of_fit_ref 1.079
_refine_ls_hydrogen_treatment constr
_refine_ls_matrix_type full
_refine_ls_number_parameters 245
_refine_ls_number_reflns 3973
_refine_ls_number_restraints 0
_refine_ls_restrained_S_all 1.079
_refine_ls_R_factor_all 0.0198
_refine_ls_R_factor_gt 0.0192
_refine_ls_shift/su_max 0.001
_refine_ls_shift/su_mean 0.000
_refine_ls_structure_factor_coef Fsqd
_refine_ls_weighting_details 'calc w=1/[\s^2^(Fo^2^)+(0.0279P)^2^+0.4758P] where P=(Fo^2^+2Fc^2^)/3'
_refine_ls_weighting_scheme calc
_refine_ls_wR_factor_gt 0.0484
_refine_ls_wR_factor_ref 0.0487
_reflns_number_gt 3878
_reflns_number_total 3973
_reflns_threshold_expression >2sigma(I)
_cod_data_source_file c6dt01947a2.cif
_cod_data_source_block jtm318_0m
_cod_depositor_comments
;
The following automatic conversions were performed:

'_symmetry_cell_setting' value 'Triclinic' changed to 'triclinic'
according to
/usr/data/users/saulius/crontab/automatic-downloads/rss-feeds/RSC/lib/dictionaries/cif_core.dic
dictionary named 'cif_core.dic' version 2.4.2 from 2011-04-26.

Automatic conversion script
Id: cif_fix_values 4268 2015-11-12 08:31:59Z antanas 

 Adding full bibliography for 7039409--7039412.cif.
;
_cod_original_sg_symbol_H-M P-1
_cod_database_code 7039409

loop_
_symmetry_equiv_pos_as_xyz
'x, y, z'
'-x, -y, -z'

loop_
_atom_site_label
_atom_site_type_symbol
_atom_site_fract_x
_atom_site_fract_y
_atom_site_fract_z
_atom_site_U_iso_or_equiv
_atom_site_adp_type
_atom_site_occupancy
_atom_site_symmetry_multiplicity
_atom_site_calc_flag
_atom_site_refinement_flags
Pb1 Pb 0.905011(11) 0.367710(10) 0.215748(8) 0.01206(4) Uani 1 1 d .
O1 O 0.7987(3) 0.2197(3) 0.38761(19) 0.0195(4) Uani 1 1 d .
O2 O 1.0009(3) 0.0428(3) 0.2442(2) 0.0229(5) Uani 1 1 d .
O3 O 0.8871(3) -0.0369(3) 0.4157(3) 0.0345(6) Uani 1 1 d .
O4 O 0.8518(3) 0.8106(3) 0.0059(2) 0.0235(5) Uani 1 1 d .
O5 O 1.0395(3) 0.5975(3) 0.0676(2) 0.0238(5) Uani 1 1 d .
O6 O 0.7644(3) 0.6787(3) 0.15292(19) 0.0191(4) Uani 1 1 d .
O7 O 0.8306(3) 0.5405(3) 0.39989(19) 0.0205(4) Uani 1 1 d .
N1 N 0.6775(3) 0.3377(3) 0.1503(2) 0.0157(5) Uani 1 1 d .
N2 N 0.5768(3) 0.5493(3) 0.3306(2) 0.0129(4) Uani 1 1 d .
N3 N 0.5425(3) 0.6536(3) 0.4245(2) 0.0138(4) Uani 1 1 d .
H3N H 0.4397 0.6998 0.4720 0.017 Uiso 1 1 d R
N4 N 0.7986(4) 0.7860(3) 0.6866(2) 0.0201(5) Uani 1 1 d .
N5 N 0.8983(3) 0.0708(3) 0.3495(3) 0.0205(5) Uani 1 1 d .
N6 N 0.8851(3) 0.6963(3) 0.0758(2) 0.0156(5) Uani 1 1 d .
C1 C 0.7316(4) 0.2248(3) 0.0630(3) 0.0183(6) Uani 1 1 d .
H1 H 0.8489 0.1538 0.0361 0.022 Uiso 1 1 calc R
C2 C 0.6201(4) 0.2090(4) 0.0109(3) 0.0216(6) Uani 1 1 d .
H2 H 0.6611 0.1277 -0.0486 0.026 Uiso 1 1 calc R
C3 C 0.4461(4) 0.3171(4) 0.0495(3) 0.0213(6) Uani 1 1 d .
H3 H 0.3686 0.3109 0.0150 0.026 Uiso 1 1 calc R
C4 C 0.3888(4) 0.4351(4) 0.1404(3) 0.0180(6) Uani 1 1 d .
H4 H 0.2723 0.5082 0.1679 0.022 Uiso 1 1 calc R
C5 C 0.5076(4) 0.4426(3) 0.1898(2) 0.0145(5) Uani 1 1 d .
C6 C 0.4542(4) 0.5639(3) 0.2888(2) 0.0143(5) Uani 1 1 d .
C7 C 0.2696(4) 0.6911(4) 0.3306(3) 0.0208(6) Uani 1 1 d .
H7A H 0.2001 0.6442 0.3817 0.031 Uiso 1 1 calc R
H7B H 0.2283 0.7332 0.2612 0.031 Uiso 1 1 calc R
H7C H 0.2624 0.7771 0.3757 0.031 Uiso 1 1 calc R
C8 C 0.6821(4) 0.6391(3) 0.4541(2) 0.0147(5) Uani 1 1 d .
C9 C 0.6559(4) 0.7447(3) 0.5557(2) 0.0143(5) Uani 1 1 d .
C10 C 0.7990(4) 0.7039(3) 0.5968(3) 0.0170(5) Uani 1 1 d .
H10 H 0.9012 0.6139 0.5595 0.020 Uiso 1 1 calc R
C11 C 0.6495(4) 0.9158(4) 0.7371(3) 0.0226(6) Uani 1 1 d .
H11 H 0.6459 0.9747 0.7999 0.027 Uiso 1 1 calc R
C12 C 0.5010(4) 0.9680(4) 0.7023(3) 0.0216(6) Uani 1 1 d .
H12 H 0.4012 1.0595 0.7405 0.026 Uiso 1 1 calc R
C13 C 0.5034(4) 0.8812(3) 0.6093(3) 0.0164(5) Uani 1 1 d .
H13 H 0.4057 0.9134 0.5834 0.020 Uiso 1 1 calc R

loop_
_atom_site_aniso_label
_atom_site_aniso_U_11
_atom_site_aniso_U_22
_atom_site_aniso_U_33
_atom_site_aniso_U_23
_atom_site_aniso_U_13
_atom_site_aniso_U_12
Pb1 0.00978(6) 0.01309(6) 0.01260(6) -0.00119(4) -0.00291(4) -0.00445(4)
O1 0.0168(10) 0.0168(10) 0.0203(10) 0.0008(8) -0.0025(8) -0.0055(8)
O2 0.0182(11) 0.0186(11) 0.0264(12) -0.0016(9) -0.0019(9) -0.0060(9)
O3 0.0201(12) 0.0249(13) 0.0496(16) 0.0199(11) -0.0069(11) -0.0080(10)
O4 0.0250(12) 0.0177(11) 0.0220(11) 0.0050(8) -0.0029(9) -0.0079(9)
O5 0.0126(10) 0.0205(11) 0.0355(13) -0.0009(9) -0.0069(9) -0.0049(8)
O6 0.0151(10) 0.0182(10) 0.0192(10) 0.0017(8) -0.0002(8) -0.0064(8)
O7 0.0122(9) 0.0231(11) 0.0222(10) -0.0086(8) -0.0053(8) -0.0026(8)
N1 0.0145(11) 0.0172(11) 0.0154(11) 0.0006(9) -0.0061(9) -0.0062(9)
N2 0.0121(10) 0.0130(11) 0.0131(10) 0.0004(8) -0.0029(8) -0.0056(8)
N3 0.0114(10) 0.0144(11) 0.0132(10) -0.0020(8) -0.0019(8) -0.0044(8)
N4 0.0214(13) 0.0209(13) 0.0208(13) -0.0020(10) -0.0078(10) -0.0103(11)
N5 0.0106(11) 0.0191(13) 0.0283(14) 0.0061(10) -0.0065(10) -0.0043(10)
N6 0.0153(11) 0.0143(11) 0.0141(11) -0.0035(9) -0.0009(9) -0.0052(9)
C1 0.0184(14) 0.0173(14) 0.0195(13) -0.0010(11) -0.0060(11) -0.0077(11)
C2 0.0288(16) 0.0205(14) 0.0200(14) 0.0004(11) -0.0096(12) -0.0132(12)
C3 0.0250(15) 0.0257(15) 0.0218(14) 0.0048(12) -0.0122(12) -0.0157(13)
C4 0.0173(14) 0.0204(14) 0.0201(14) 0.0037(11) -0.0089(11) -0.0102(11)
C5 0.0147(13) 0.0155(13) 0.0154(13) 0.0040(10) -0.0067(10) -0.0077(10)
C6 0.0134(12) 0.0146(12) 0.0133(12) 0.0031(9) -0.0033(10) -0.0060(10)
C7 0.0127(13) 0.0237(15) 0.0211(14) -0.0013(11) -0.0064(11) -0.0029(11)
C8 0.0147(13) 0.0140(13) 0.0140(12) 0.0004(10) -0.0048(10) -0.0048(10)
C9 0.0152(13) 0.0141(13) 0.0131(12) -0.0002(10) -0.0039(10) -0.0062(10)
C10 0.0146(13) 0.0175(13) 0.0173(13) -0.0027(10) -0.0039(10) -0.0058(10)
C11 0.0276(16) 0.0214(15) 0.0213(15) -0.0060(12) -0.0048(12) -0.0132(13)
C12 0.0211(15) 0.0159(14) 0.0218(14) -0.0053(11) -0.0008(11) -0.0056(11)
C13 0.0135(13) 0.0142(13) 0.0193(13) 0.0020(10) -0.0047(10) -0.0046(10)

loop_
_atom_type_symbol
_atom_type_description
_atom_type_scat_dispersion_real
_atom_type_scat_dispersion_imag
_atom_type_scat_source
C C 0.0033 0.0016 'International Tables Vol C Tables 4.2.6.8 and 6.1.1.4'
H H 0.0000 0.0000 'International Tables Vol C Tables 4.2.6.8 and 6.1.1.4'
N N 0.0061 0.0033 'International Tables Vol C Tables 4.2.6.8 and 6.1.1.4'
O O 0.0106 0.0060 'International Tables Vol C Tables 4.2.6.8 and 6.1.1.4'
Pb Pb -3.3944 10.1111 'International Tables Vol C Tables 4.2.6.8 and 6.1.1.4'

loop_
_geom_angle_atom_site_label_1
_geom_angle_atom_site_label_2
_geom_angle_atom_site_label_3
_geom_angle
O7 Pb1 O1 77.50(7)
O7 Pb1 N1 122.24(7)
O1 Pb1 N1 77.64(7)
O7 Pb1 N2 61.12(7)
O1 Pb1 N2 69.62(7)
N1 Pb1 N2 61.48(7)
O7 Pb1 O6 73.44(7)
O1 Pb1 O6 132.45(6)
N1 Pb1 O6 87.03(7)
N2 Pb1 O6 63.55(7)
O7 Pb1 O2 117.78(7)
O1 Pb1 O2 48.45(7)
N1 Pb1 O2 78.88(8)
N2 Pb1 O2 112.08(7)
O6 Pb1 O2 165.29(8)
N5 O1 Pb1 101.99(17)
N5 O2 Pb1 91.54(17)
N6 O6 Pb1 105.94(16)
C8 O7 Pb1 123.89(19)
C1 N1 C5 119.4(3)
C1 N1 Pb1 117.63(19)
C5 N1 Pb1 122.51(19)
C6 N2 N3 120.1(2)
C6 N2 Pb1 121.99(18)
N3 N2 Pb1 116.65(16)
C8 N3 N2 115.7(2)
C8 N3 H3N 123.0
N2 N3 H3N 118.5
C10 N4 C11 116.1(3)
O3 N5 O2 122.9(3)
O3 N5 O1 119.3(3)
O2 N5 O1 117.8(3)
O4 N6 O5 119.9(2)
O4 N6 O6 120.2(2)
O5 N6 O6 119.9(3)
N1 C1 C2 122.6(3)
N1 C1 H1 118.7
C2 C1 H1 118.7
C3 C2 C1 118.5(3)
C3 C2 H2 120.8
C1 C2 H2 120.8
C2 C3 C4 119.2(3)
C2 C3 H3 120.4
C4 C3 H3 120.4
C5 C4 C3 119.2(3)
C5 C4 H4 120.4
C3 C4 H4 120.4
N1 C5 C4 121.1(3)
N1 C5 C6 117.1(2)
C4 C5 C6 121.9(3)
N2 C6 C5 114.8(2)
N2 C6 C7 125.6(3)
C5 C6 C7 119.6(3)
C6 C7 H7A 109.5
C6 C7 H7B 109.5
H7A C7 H7B 109.5
C6 C7 H7C 109.5
H7A C7 H7C 109.5
H7B C7 H7C 109.5
O7 C8 N3 122.1(3)
O7 C8 C9 118.9(3)
N3 C8 C9 119.1(2)
C10 C9 C13 118.3(3)
C10 C9 C8 116.2(2)
C13 C9 C8 125.5(3)
N4 C10 C9 124.1(3)
N4 C10 H10 118.0
C9 C10 H10 118.0
N4 C11 C12 124.5(3)
N4 C11 H11 117.7
C12 C11 H11 117.7
C11 C12 C13 118.6(3)
C11 C12 H12 120.7
C13 C12 H12 120.7
C12 C13 C9 118.3(3)
C12 C13 H13 120.8
C9 C13 H13 120.8

loop_
_geom_bond_atom_site_label_1
_geom_bond_atom_site_label_2
_geom_bond_distance
Pb1 O7 2.512(2)
Pb1 O1 2.521(2)
Pb1 N1 2.531(2)
Pb1 N2 2.637(2)
Pb1 O6 2.707(2)
Pb1 O2 2.757(2)
O1 N5 1.288(3)
O2 N5 1.254(4)
O3 N5 1.229(4)
O4 N6 1.253(3)
O5 N6 1.256(3)
O6 N6 1.258(3)
O7 C8 1.234(3)
N1 C1 1.335(4)
N1 C5 1.352(4)
N2 C6 1.288(4)
N2 N3 1.385(3)
N3 C8 1.355(4)
N3 H3N 0.8537
N4 C10 1.338(4)
N4 C11 1.340(4)
C1 C2 1.386(4)
C1 H1 0.9300
C2 C3 1.385(4)
C2 H2 0.9300
C3 C4 1.391(4)
C3 H3 0.9300
C4 C5 1.390(4)
C4 H4 0.9300
C5 C6 1.487(4)
C6 C7 1.501(4)
C7 H7A 0.9600
C7 H7B 0.9600
C7 H7C 0.9600
C8 C9 1.490(4)
C9 C10 1.392(4)
C9 C13 1.393(4)
C10 H10 0.9300
C11 C12 1.380(5)
C11 H11 0.9300
C12 C13 1.387(4)
C12 H12 0.9300
C13 H13 0.9300

loop_
_geom_hbond_atom_site_label_D
_geom_hbond_atom_site_label_H
_geom_hbond_atom_site_label_A
_geom_hbond_distance_DH
_geom_hbond_distance_HA
_geom_hbond_distance_DA
_geom_hbond_angle_DHA
_geom_hbond_site_symmetry_A
N3 H3N O1 0.85 2.13 2.971(3) 169 2_666

loop_
_geom_torsion_atom_site_label_1
_geom_torsion_atom_site_label_2
_geom_torsion_atom_site_label_3
_geom_torsion_atom_site_label_4
_geom_torsion
O7 Pb1 O1 N5 -143.79(19)
N1 Pb1 O1 N5 88.77(18)
N2 Pb1 O1 N5 152.66(19)
O6 Pb1 O1 N5 162.97(16)
O2 Pb1 O1 N5 2.77(16)
O7 Pb1 O2 N5 34.7(2)
O1 Pb1 O2 N5 -2.78(16)
N1 Pb1 O2 N5 -86.05(18)
N2 Pb1 O2 N5 -33.3(2)
O6 Pb1 O2 N5 -102.9(3)
O7 Pb1 O6 N6 111.80(18)
O1 Pb1 O6 N6 166.48(16)
N1 Pb1 O6 N6 -123.26(18)
N2 Pb1 O6 N6 177.3(2)
O2 Pb1 O6 N6 -106.7(3)
O1 Pb1 O7 C8 -79.4(2)
N1 Pb1 O7 C8 -13.0(3)
N2 Pb1 O7 C8 -6.0(2)
O6 Pb1 O7 C8 62.5(2)
O2 Pb1 O7 C8 -107.2(2)
O7 Pb1 N1 C1 -170.0(2)
O1 Pb1 N1 C1 -103.5(2)
N2 Pb1 N1 C1 -176.9(2)
O6 Pb1 N1 C1 121.8(2)
O2 Pb1 N1 C1 -54.0(2)
O7 Pb1 N1 C5 17.9(2)
O1 Pb1 N1 C5 84.3(2)
N2 Pb1 N1 C5 11.0(2)
O6 Pb1 N1 C5 -50.4(2)
O2 Pb1 N1 C5 133.9(2)
O7 Pb1 N2 C6 173.2(2)
O1 Pb1 N2 C6 -100.1(2)
N1 Pb1 N2 C6 -13.5(2)
O6 Pb1 N2 C6 88.3(2)
O2 Pb1 N2 C6 -76.2(2)
O7 Pb1 N2 N3 5.87(16)
O1 Pb1 N2 N3 92.50(18)
N1 Pb1 N2 N3 179.2(2)
O6 Pb1 N2 N3 -79.01(18)
O2 Pb1 N2 N3 116.40(17)
C6 N2 N3 C8 -173.7(2)
Pb1 N2 N3 C8 -6.1(3)
Pb1 O2 N5 O3 -176.9(3)
Pb1 O2 N5 O1 4.6(3)
Pb1 O1 N5 O3 176.3(3)
Pb1 O1 N5 O2 -5.2(3)
Pb1 O6 N6 O4 160.2(2)
Pb1 O6 N6 O5 -18.6(3)
C5 N1 C1 C2 -0.5(4)
Pb1 N1 C1 C2 -172.9(2)
N1 C1 C2 C3 1.3(5)
C1 C2 C3 C4 -1.3(4)
C2 C3 C4 C5 0.5(4)
C1 N1 C5 C4 -0.3(4)
Pb1 N1 C5 C4 171.7(2)
C1 N1 C5 C6 178.9(3)
Pb1 N1 C5 C6 -9.1(3)
C3 C4 C5 N1 0.3(4)
C3 C4 C5 C6 -178.9(3)
N3 N2 C6 C5 -178.9(2)
Pb1 N2 C6 C5 14.2(3)
N3 N2 C6 C7 1.8(4)
Pb1 N2 C6 C7 -165.1(2)
N1 C5 C6 N2 -3.6(4)
C4 C5 C6 N2 175.7(3)
N1 C5 C6 C7 175.8(3)
C4 C5 C6 C7 -5.0(4)
Pb1 O7 C8 N3 5.5(4)
Pb1 O7 C8 C9 -174.76(18)
N2 N3 C8 O7 0.9(4)
N2 N3 C8 C9 -178.9(2)
O7 C8 C9 C10 -11.5(4)
N3 C8 C9 C10 168.2(3)
O7 C8 C9 C13 166.7(3)
N3 C8 C9 C13 -13.6(4)
C11 N4 C10 C9 -0.7(5)
C13 C9 C10 N4 1.3(4)
C8 C9 C10 N4 179.6(3)
C10 N4 C11 C12 -0.2(5)
N4 C11 C12 C13 0.3(5)
C11 C12 C13 C9 0.3(4)
C10 C9 C13 C12 -1.1(4)
C8 C9 C13 C12 -179.2(3)
